data_4308808
loop_
_publ_author_name
'Michael J. Ingleson'
'Simon K. Brayshaw'
'Mary F. Mahon'
'Giuseppe D. Ruggiero'
'Andrew S. Weller'

_publ_section_title
;
Dihydrogen Complexes of Rhodium: [RhH2(H2)x(PR3)2]+ (R = Cy,iPr; x= 1, 2)
;
_journal_name_full 'Inorganic Chemistry'
_journal_page_first 3162
_journal_page_last 3171
_journal_paper_doi 10.1021/ic0482739
_journal_volume 44
_journal_year 2005
_chemical_formula_sum 'C48 H106 B11 P2 Rh'
_chemical_formula_weight 967.09
_chemical_name_systematic
;
 ?
;
_space_group_IT_number 63
_symmetry_cell_setting orthorhombic
_symmetry_space_group_name_Hall '-C 2c 2'
_symmetry_space_group_name_H-M 'C m c m'
_atom_sites_solution_hydrogens geom
_atom_sites_solution_primary direct
_atom_sites_solution_secondary difmap
_audit_creation_method SHELXL-97
_cell_angle_alpha 90.000(2)
_cell_angle_beta 90.0000(10)
_cell_angle_gamma 90.0000(10)
_cell_formula_units_Z 4
_cell_length_a 15.1320(4)
_cell_length_b 17.8420(4)
_cell_length_c 21.1990(8)
_cell_measurement_reflns_used 25
_cell_measurement_temperature 150(2)
_cell_measurement_theta_max 18
_cell_measurement_theta_min 12
_cell_volume 5723.4(3)
_computing_cell_refinement 'HKL Scalepack (Otwinowski & Minor 1997)'
_computing_data_reduction 'Denzo and Scalepack (Otwinowski & Minor, 1997)'
_computing_molecular_graphics 'ORTEX (P.McArdle, 1995)'
_computing_publication_material 'SHELXL-97/2 (Sheldrick,1997)'
_computing_structure_refinement 'SHELXL-97 (Sheldrick, 1997)'
_computing_structure_solution 'SHELXS-97 (Sheldrick, 1990)'
_diffrn_ambient_temperature 150(2)
_diffrn_measured_fraction_theta_full 0.993
_diffrn_measured_fraction_theta_max 0.993
_diffrn_measurement_device_type KappaCCD
_diffrn_measurement_method KappaCCD
_diffrn_radiation_monochromator graphite
_diffrn_radiation_source 'fine-focus sealed tube'
_diffrn_radiation_type MoK\a
_diffrn_radiation_wavelength 0.71073
_diffrn_reflns_av_R_equivalents 0.1009
_diffrn_reflns_av_sigmaI/netI 0.0574
_diffrn_reflns_limit_h_max 19
_diffrn_reflns_limit_h_min -19
_diffrn_reflns_limit_k_max 22
_diffrn_reflns_limit_k_min -23
_diffrn_reflns_limit_l_max 27
_diffrn_reflns_limit_l_min -27
_diffrn_reflns_number 44653
_diffrn_reflns_theta_full 27.43
_diffrn_reflns_theta_max 27.43
_diffrn_reflns_theta_min 3.53
_exptl_absorpt_coefficient_mu 0.384
_exptl_absorpt_correction_type none
_exptl_absorpt_process_details
;
 ?
;
_exptl_crystal_density_diffrn 1.122
_exptl_crystal_density_method 'not measured'
_exptl_crystal_description Parallelepiped
_exptl_crystal_F_000 2096
_exptl_crystal_size_max 0.15
_exptl_crystal_size_mid 0.15
_exptl_crystal_size_min 0.10
_refine_diff_density_max 3.554
_refine_diff_density_min -1.701
_refine_diff_density_rms 0.183
_refine_ls_extinction_method none
_refine_ls_goodness_of_fit_ref 1.807
_refine_ls_hydrogen_treatment constr
_refine_ls_matrix_type full
_refine_ls_number_parameters 227
_refine_ls_number_reflns 3458
_refine_ls_number_restraints 117
_refine_ls_restrained_S_all 1.787
_refine_ls_R_factor_all 0.2208
_refine_ls_R_factor_gt 0.1511
_refine_ls_shift/su_max 0.003
_refine_ls_shift/su_mean 0.001
_refine_ls_structure_factor_coef Fsqd
_refine_ls_weighting_details 'calc w=1/[\s^2^(Fo^2^)+(0.2000P)^2^+0.0000P] where P=(Fo^2^+2Fc^2^)/3'
_refine_ls_weighting_scheme calc
_refine_ls_wR_factor_gt 0.4626
_refine_ls_wR_factor_ref 0.4920
_reflns_number_gt 1921
_reflns_number_total 3458
_reflns_threshold_expression >2sigma(I)
_cod_data_source_file ic0482739si20041209_124238.cif
_cod_data_source_block c:\docume~1\chsmfm\desktop\h03asw6\cmcm\h03asw6
_cod_depositor_comments
;
The following automatic conversions were performed:
'_symmetry_cell_setting' value 'Orthorhombic' changed to 'orthorhombic'
according to '/home/saulius/struct/CIF-dictionaries/cif_core.dic'
dictionary named 'cif_core.dic' version 2.4.1 from
2010-06-29.

'_exptl_absorpt_correction_type' value 'None' changed to
'none' according to '/home/saulius/struct/CIF-dictionaries/cif_core.dic'
dictionary named 'cif_core.dic' version 2.4.1 from 2010-06-29.

Automatic conversion script
Id: cif_fix_enum 1527 2010-12-29 10:47:43Z saulius 
;
_cod_database_code 4308808

loop_
_symmetry_equiv_pos_as_xyz
'x, y, z'
'-x, -y, z+1/2'
'x, -y, -z'
'-x, y, -z+1/2'
'x+1/2, y+1/2, z'
'-x+1/2, -y+1/2, z+1/2'
'x+1/2, -y+1/2, -z'
'-x+1/2, y+1/2, -z+1/2'
'-x, -y, -z'
'x, y, -z-1/2'
'-x, y, z'
'x, -y, z-1/2'
'-x+1/2, -y+1/2, -z'
'x+1/2, y+1/2, -z-1/2'
'-x+1/2, y+1/2, z'
'x+1/2, -y+1/2, z-1/2'

loop_
_atom_site_label
_atom_site_type_symbol
_atom_site_fract_x
_atom_site_fract_y
_atom_site_fract_z
_atom_site_U_iso_or_equiv
_atom_site_adp_type
_atom_site_occupancy
_atom_site_symmetry_multiplicity
_atom_site_calc_flag
_atom_site_refinement_flags
_atom_site_disorder_assembly
_atom_site_disorder_group
Rh1 Rh 0.0000 0.22127(10) 0.7500 0.0886(9) Uani 1 4 d S . .
P1 P 0.0000 0.22087(16) 0.63905(15) 0.0646(9) Uani 1 2 d S . .
C1 C 0.0000 0.3168(6) 0.6060(6) 0.071(3) Uani 1 2 d S . .
H1 H 0.0000 0.3123 0.5590 0.085 Uiso 1 2 calc SR . .
C2 C 0.0860(6) 0.3587(4) 0.6254(5) 0.088(3) Uani 1 1 d . . .
H2A H 0.0888 0.3635 0.6719 0.105 Uiso 1 1 calc R A .
H2B H 0.1383 0.3299 0.6112 0.105 Uiso 1 1 calc R . .
C3 C 0.0866(11) 0.4339(7) 0.5961(11) 0.188(9) Uani 1 1 d . A .
H3A H 0.0879 0.4291 0.5496 0.225 Uiso 1 1 calc R . .
H3B H 0.1400 0.4617 0.6096 0.225 Uiso 1 1 calc R . .
C4 C 0.0000 0.4785(9) 0.6173(15) 0.200(12) Uani 1 2 d S . .
H4A H 0.0000 0.4848 0.6636 0.240 Uiso 1 2 calc SR A .
H4B H 0.0000 0.5289 0.5978 0.240 Uiso 1 2 calc SR . .
C5 C 0.1062(16) 0.1833(11) 0.6094(10) 0.093(4) Uani 0.50 1 d PDU A 2
H5 H 0.1528 0.2191 0.6240 0.112 Uiso 0.50 1 calc PR A 2
C6 C 0.1158(16) 0.1785(17) 0.5368(13) 0.093(4) Uani 0.50 1 d PDU A 2
H6A H 0.0971 0.2264 0.5173 0.112 Uiso 0.50 1 calc PR A 2
H6B H 0.0775 0.1381 0.5201 0.112 Uiso 0.50 1 calc PR A 2
C7 C 0.2154(12) 0.1618(11) 0.5196(12) 0.094(4) Uani 0.50 1 d PDU A 2
H7A H 0.2239 0.1627 0.4733 0.112 Uiso 0.50 1 calc PR A 2
H7B H 0.2548 0.1998 0.5388 0.112 Uiso 0.50 1 calc PR A 2
C8 C 0.2362(14) 0.0818(10) 0.5467(9) 0.095(4) Uani 0.50 1 d PDU A 2
H8A H 0.1923 0.0450 0.5313 0.114 Uiso 0.50 1 calc PR A 2
H8B H 0.2957 0.0653 0.5331 0.114 Uiso 0.50 1 calc PR A 2
C9 C 0.2321(11) 0.0877(15) 0.6206(10) 0.095(4) Uani 0.50 1 d PDU A 2
H9A H 0.2712 0.1284 0.6358 0.114 Uiso 0.50 1 calc PR A 2
H9B H 0.2509 0.0400 0.6403 0.114 Uiso 0.50 1 calc PR A 2
C10 C 0.1317(11) 0.1056(10) 0.6373(12) 0.095(4) Uani 0.50 1 d PDU A 2
H10C H 0.0929 0.0663 0.6193 0.113 Uiso 0.50 1 calc PR A 2
H10D H 0.1237 0.1060 0.6836 0.113 Uiso 0.50 1 calc PR A 2
C11 C -0.1166(17) 0.6488(14) 0.7500 0.196(12) Uani 1 2 d SD . .
C13 C -0.1843(12) 0.8157(12) 0.8324(11) 0.178(7) Uani 1 1 d . . .
H13A H -0.2330 0.7862 0.8149 0.267 Uiso 1 1 calc R . .
H13B H -0.1993 0.8691 0.8307 0.267 Uiso 1 1 calc R . .
H13C H -0.1742 0.8010 0.8764 0.267 Uiso 1 1 calc R . .
C14 C 0.0000 0.7092(9) 0.8838(9) 0.132(8) Uani 1 2 d SD . .
C15 C 0.0000 0.9036(12) 0.8817(8) 0.27(2) Uani 1 2 d SD . .
C5A C 0.0885(15) 0.1630(13) 0.6035(9) 0.089(4) Uani 0.50 1 d PDU A 1
H5A H 0.0560 0.1166 0.5909 0.106 Uiso 0.50 1 calc PR A 1
C6A C 0.123(2) 0.1921(15) 0.5404(11) 0.089(4) Uani 0.50 1 d PDU A 1
H6A1 H 0.1582 0.2383 0.5461 0.107 Uiso 0.50 1 calc PR A 1
H6A2 H 0.0737 0.2025 0.5109 0.107 Uiso 0.50 1 calc PR A 1
C7A C 0.1818(13) 0.1261(12) 0.5161(9) 0.091(4) Uani 0.50 1 d PDU A 1
H7A1 H 0.1456 0.0801 0.5126 0.109 Uiso 0.50 1 calc PR A 1
H7A2 H 0.2050 0.1384 0.4737 0.109 Uiso 0.50 1 calc PR A 1
C8A C 0.2587(13) 0.1121(13) 0.5612(8) 0.092(4) Uani 0.50 1 d PDU A 1
H8A1 H 0.2859 0.1593 0.5763 0.110 Uiso 0.50 1 calc PR A 1
H8A2 H 0.3046 0.0793 0.5425 0.110 Uiso 0.50 1 calc PR A 1
C9A C 0.2053(15) 0.0725(12) 0.6126(9) 0.092(4) Uani 0.50 1 d PDU A 1
H9A1 H 0.2452 0.0433 0.6403 0.110 Uiso 0.50 1 calc PR A 1
H9A2 H 0.1623 0.0375 0.5932 0.110 Uiso 0.50 1 calc PR A 1
C10A C 0.1560(14) 0.1329(11) 0.6516(9) 0.090(4) Uani 0.50 1 d PDU A 1
H10A H 0.1263 0.1106 0.6887 0.108 Uiso 0.50 1 calc PR A 1
H10B H 0.1968 0.1728 0.6658 0.108 Uiso 0.50 1 calc PR A 1
B1 B -0.0558(11) 0.7266(8) 0.7500 0.087(4) Uani 1 2 d SD . .
B2 B -0.0613(16) 0.8856(8) 0.7500 0.112(6) Uani 1 2 d S . 1
B3 B -0.0938(9) 0.8004(7) 0.7910(6) 0.092(3) Uani 1 1 d . . .
B4 B 0.0000 0.7550(9) 0.8181(8) 0.087(5) Uani 1 2 d SD . .
B5 B 0.0000 0.8556(11) 0.8172(8) 0.099(5) Uani 1 2 d SD . .
H11A H -0.146(2) 0.6476(17) 0.7090(8) 0.149 Uiso 1 1 d D . .
H14A H 0.0000 0.7440(19) 0.9195(7) 0.149 Uiso 1 2 d SD . .
H15A H -0.0546(17) 0.933(2) 0.8846(11) 0.149 Uiso 1 1 d D . .
H11B H -0.074(3) 0.6071(8) 0.7500 0.149 Uiso 1 2 d SD . .
H14B H 0.0539(17) 0.679(2) 0.8875(10) 0.149 Uiso 1 1 d D . .
H15B H 0.0000 0.870(2) 0.9180(7) 0.149 Uiso 1 2 d SD . .

loop_
_atom_site_aniso_label
_atom_site_aniso_U_11
_atom_site_aniso_U_22
_atom_site_aniso_U_33
_atom_site_aniso_U_23
_atom_site_aniso_U_13
_atom_site_aniso_U_12
Rh1 0.0888(12) 0.1205(15) 0.0565(10) 0.000 0.000 0.000
P1 0.0605(17) 0.0716(18) 0.0617(18) -0.0001(13) 0.000 0.000
C1 0.054(6) 0.073(7) 0.087(8) -0.014(6) 0.000 0.000
C2 0.077(5) 0.067(5) 0.119(7) -0.010(5) 0.015(5) -0.015(4)
C3 0.173(13) 0.088(8) 0.30(3) 0.006(11) 0.108(15) -0.036(9)
C4 0.31(4) 0.049(8) 0.24(3) -0.012(12) 0.000 0.000
C5 0.068(5) 0.090(7) 0.121(8) -0.025(6) 0.010(6) 0.012(6)
C6 0.068(5) 0.091(7) 0.121(8) -0.026(6) 0.010(6) 0.010(6)
C7 0.068(5) 0.091(7) 0.122(8) -0.027(6) 0.011(6) 0.009(6)
C8 0.069(5) 0.091(7) 0.125(8) -0.026(6) 0.009(6) 0.009(6)
C9 0.069(5) 0.090(7) 0.125(8) -0.024(6) 0.008(6) 0.010(6)
C10 0.069(5) 0.090(7) 0.124(8) -0.024(6) 0.010(6) 0.011(6)
C11 0.20(2) 0.21(2) 0.18(2) 0.000 0.000 -0.16(2)
C13 0.136(13) 0.218(18) 0.180(16) 0.038(15) 0.063(14) 0.016(13)
C14 0.21(2) 0.081(9) 0.109(14) 0.035(9) 0.000 0.000
C15 0.62(7) 0.120(15) 0.058(10) -0.027(10) 0.000 0.000
C5A 0.101(8) 0.088(7) 0.077(6) -0.002(5) 0.010(5) 0.038(7)
C6A 0.101(8) 0.090(7) 0.076(6) -0.002(5) 0.010(5) 0.036(7)
C7A 0.103(8) 0.091(7) 0.078(6) -0.002(5) 0.010(5) 0.035(7)
C8A 0.104(8) 0.090(7) 0.081(6) -0.003(5) 0.008(5) 0.035(7)
C9A 0.104(8) 0.089(7) 0.083(6) -0.001(5) 0.007(5) 0.035(7)
C10A 0.103(8) 0.088(7) 0.079(6) -0.001(5) 0.009(5) 0.036(7)
B1 0.074(10) 0.081(9) 0.106(13) 0.000 0.000 -0.014(7)
B2 0.195(18) 0.069(8) 0.072(9) 0.000 0.000 0.054(10)
B3 0.090(8) 0.093(7) 0.095(8) 0.013(6) 0.018(7) 0.009(6)
B4 0.125(15) 0.061(7) 0.074(9) 0.004(7) 0.000 0.000
B5 0.118(14) 0.109(12) 0.070(9) -0.020(8) 0.000 0.000

loop_
_atom_type_symbol
_atom_type_description
_atom_type_scat_dispersion_real
_atom_type_scat_dispersion_imag
_atom_type_scat_source
C C 0.0033 0.0016 'International Tables Vol C Tables 4.2.6.8 and 6.1.1.4'
H H 0.0000 0.0000 'International Tables Vol C Tables 4.2.6.8 and 6.1.1.4'
B B 0.0013 0.0007 'International Tables Vol C Tables 4.2.6.8 and 6.1.1.4'
P P 0.1023 0.0942 'International Tables Vol C Tables 4.2.6.8 and 6.1.1.4'
Rh Rh -1.1178 0.9187 'International Tables Vol C Tables 4.2.6.8 and 6.1.1.4'

loop_
_geom_angle_atom_site_label_1
_geom_angle_atom_site_label_2
_geom_angle_atom_site_label_3
_geom_angle
_geom_angle_site_symmetry_1
_geom_angle_site_symmetry_3
_geom_angle_publ_flag
P1 Rh1 P1 179.65(15) 10_557 . ?
C1 P1 C5 101.9(6) . 11 ?
C1 P1 C5 101.9(6) . . ?
C5 P1 C5 120.5(15) 11 . ?
C1 P1 C5A 111.3(7) . 11 ?
C5 P1 C5A 14.5(12) 11 11 ?
C5 P1 C5A 106.8(10) . 11 ?
C1 P1 C5A 111.3(7) . . ?
C5 P1 C5A 106.8(10) 11 . ?
C5 P1 C5A 14.5(12) . . ?
C5A P1 C5A 92.7(16) 11 . ?
C1 P1 Rh1 112.1(4) . . ?
C5 P1 Rh1 109.9(7) 11 . ?
C5 P1 Rh1 109.9(7) . . ?
C5A P1 Rh1 114.1(5) 11 . ?
C5A P1 Rh1 114.1(5) . . ?
C2 C1 C2 113.5(9) . 11 ?
C2 C1 P1 110.2(6) . . ?
C2 C1 P1 110.2(6) 11 . ?
C3 C2 C1 109.3(12) . . ?
C2 C3 C4 109.2(12) . . ?
C3 C4 C3 110.3(17) 11 . ?
C6 C5 C10 108(2) . . ?
C6 C5 P1 116.0(14) . . ?
C10 C5 P1 114.2(15) . . ?
C5 C6 C7 109(2) . . ?
C8 C7 C6 106.2(19) . . ?
C9 C8 C7 107.2(18) . . ?
C8 C9 C10 105.8(17) . . ?
C5 C10 C9 109.3(19) . . ?
C6A C5A C10A 118(2) . . ?
C6A C5A P1 114.4(13) . . ?
C10A C5A P1 114.0(13) . . ?
C5A C6A C7A 103.1(19) . . ?
C8A C7A C6A 111(2) . . ?
C7A C8A C9A 96.8(18) . . ?
C8A C9A C10A 108.2(18) . . ?
C5A C10A C9A 102.1(17) . . ?
C11 B1 B3 117.7(13) . 10_557 ?
C11 B1 B3 117.7(13) . . ?
B3 B1 B3 62.3(10) 10_557 . ?
C11 B1 B1 123.5(12) . 11 ?
B3 B1 B1 110.0(7) 10_557 11 ?
B3 B1 B1 110.0(7) . 11 ?
C11 B1 B4 120.6(7) . . ?
B3 B1 B4 111.4(10) 10_557 . ?
B3 B1 B4 60.7(7) . . ?
B1 B1 B4 61.1(6) 11 . ?
C11 B1 B4 120.6(7) . 10_557 ?
B3 B1 B4 60.7(7) 10_557 10_557 ?
B3 B1 B4 111.4(10) . 10_557 ?
B1 B1 B4 61.1(6) 11 10_557 ?
B4 B1 B4 111.3(11) . 10_557 ?
B5 B2 B5 106.2(13) . 10_557 ?
B5 B2 B3 105.8(10) . 10_557 ?
B5 B2 B3 60.5(8) 10_557 10_557 ?
B5 B2 B3 60.5(8) . . ?
B5 B2 B3 105.8(10) 10_557 . ?
B3 B2 B3 57.1(11) 10_557 . ?
B5 B2 B2 58.6(8) . 11 ?
B5 B2 B2 58.6(8) 10_557 11 ?
B3 B2 B2 105.7(9) 10_557 11 ?
B3 B2 B2 105.7(9) . 11 ?
C13 B3 B1 133.6(13) . . ?
C13 B3 B4 125.5(12) . . ?
B1 B3 B4 61.6(8) . . ?
C13 B3 B3 122.2(10) . 10_557 ?
B1 B3 B3 58.9(5) . 10_557 ?
B4 B3 B3 109.4(7) . 10_557 ?
C13 B3 B5 113.3(12) . . ?
B1 B3 B5 108.5(10) . . ?
B4 B3 B5 60.8(9) . . ?
B3 B3 B5 107.9(7) 10_557 . ?
C13 B3 B2 109.9(12) . . ?
B1 B3 B2 108.4(8) . . ?
B4 B3 B2 109.1(11) . . ?
B3 B3 B2 61.5(5) 10_557 . ?
B5 B3 B2 58.7(10) . . ?
C14 B4 B3 121.5(7) . . ?
C14 B4 B3 121.5(7) . 11 ?
B3 B4 B3 110.1(12) . 11 ?
C14 B4 B1 124.4(11) . . ?
B3 B4 B1 57.7(8) . . ?
B3 B4 B1 105.0(10) 11 . ?
C14 B4 B1 124.4(11) . 11 ?
B3 B4 B1 105.0(10) . 11 ?
B3 B4 B1 57.7(8) 11 11 ?
B1 B4 B1 57.8(11) . 11 ?
C14 B4 B5 121.0(13) . . ?
B3 B4 B5 61.9(7) . . ?
B3 B4 B5 61.9(7) 11 . ?
B1 B4 B5 106.4(10) . . ?
B1 B4 B5 106.4(10) 11 . ?
C15 B5 B2 121.2(13) . . ?
C15 B5 B2 121.2(13) . 11 ?
B2 B5 B2 62.7(15) . 11 ?
C15 B5 B4 121.5(15) . . ?
B2 B5 B4 107.9(10) . . ?
B2 B5 B4 107.9(10) 11 . ?
C15 B5 B3 123.2(8) . . ?
B2 B5 B3 60.7(9) . . ?
B2 B5 B3 108.9(11) 11 . ?
B4 B5 B3 57.3(7) . . ?
C15 B5 B3 123.2(8) . 11 ?
B2 B5 B3 108.9(11) . 11 ?
B2 B5 B3 60.7(9) 11 11 ?
B4 B5 B3 57.3(7) . 11 ?
B3 B5 B3 102.9(12) . 11 ?

loop_
_geom_bond_atom_site_label_1
_geom_bond_atom_site_label_2
_geom_bond_distance
_geom_bond_site_symmetry_2
_geom_bond_publ_flag
Rh1 P1 2.352(3) 10_557 ?
Rh1 P1 2.352(3) . ?
P1 C1 1.849(12) . ?
P1 C5 1.85(2) 11 ?
P1 C5 1.85(2) . ?
P1 C5A 1.85(2) 11 ?
P1 C5A 1.85(2) . ?
C1 C2 1.556(10) . ?
C1 C2 1.556(10) 11 ?
C2 C3 1.478(18) . ?
C3 C4 1.597(17) . ?
C4 C3 1.597(18) 11 ?
C5 C6 1.550(19) . ?
C5 C10 1.556(17) . ?
C6 C7 1.579(18) . ?
C7 C8 1.571(17) . ?
C8 C9 1.571(18) . ?
C9 C10 1.592(17) . ?
C11 B1 1.66(2) . ?
C13 B3 1.65(2) . ?
C14 B4 1.62(2) . ?
C15 B5 1.61(2) . ?
C5A C6A 1.527(18) . ?
C5A C10A 1.540(18) . ?
C6A C7A 1.564(18) . ?
C7A C8A 1.527(18) . ?
C8A C9A 1.530(18) . ?
C9A C10A 1.549(18) . ?
B1 B3 1.680(19) 10_557 ?
B1 B3 1.680(19) . ?
B1 B1 1.69(3) 11 ?
B1 B4 1.747(16) . ?
B1 B4 1.747(16) 10_557 ?
B2 B5 1.78(2) . ?
B2 B5 1.78(2) 10_557 ?
B2 B3 1.82(2) 10_557 ?
B2 B3 1.82(2) . ?
B2 B2 1.86(5) 11 ?
B3 B4 1.732(17) . ?
B3 B3 1.74(3) 10_557 ?
B3 B5 1.816(19) . ?
B4 B3 1.732(17) 11 ?
B4 B1 1.747(16) 11 ?
B4 B5 1.80(3) . ?
B5 B2 1.78(2) 11 ?
B5 B3 1.816(19) 11 ?
